data_7009379
loop_
_publ_author_name
'Schneider, Alexandra'
'Freisinger, Eva'
'Beck, Bettina'
'Lippert, Bernhard'

_publ_section_title
;
 Ready formation of water-stable PtII-(\m-NH2)-PdII species through
 combination of trans-[(NH3)2PtIIL2] (L = N,N'-heterocycle) and [enPd(H2O)2]2+
;
_journal_issue 6
_journal_name_full 'Journal of the Chemical Society, Dalton Transactions'
_journal_page_first 837
_journal_paper_doi 10.1039/b000456l
_journal_year 2000
_chemical_formula_structural
; 
 'trans-[(NH3)2Pt{(2-ampy-N2)Pd(en)}2PdCl](NO3)3 * 1.3H2O' 
;
_chemical_formula_sum 'C14 H32.6 Cl N13 O10.3 Pd3 Pt'
_chemical_formula_weight 1097.67
_chemical_name_systematic ?
_space_group_IT_number 2
_symmetry_cell_setting triclinic
_symmetry_space_group_name_Hall '-P 1'
_symmetry_space_group_name_H-M 'P -1'
_atom_sites_solution_hydrogens geom
_atom_sites_solution_primary patterson
_atom_sites_solution_secondary difmap
_audit_creation_method SHELXL
_cell_angle_alpha 101.93(3)
_cell_angle_beta 102.74(3)
_cell_angle_gamma 112.30(3)
_cell_formula_units_Z 2
_cell_length_a 11.046(2)
_cell_length_b 12.056(2)
_cell_length_c 12.971(3)
_cell_measurement_reflns_used 4835
_cell_measurement_temperature 293(2)
_cell_measurement_theta_max 24.98
_cell_measurement_theta_min 4.54
_cell_volume 1475.9(8)
_computing_cell_refinement 'DENZO, SCALEPACK (Otwinowski, Minor, 1997)'
_computing_data_collection 'KappaCCD (Nonius BV, Netherlands)'
_computing_data_reduction 'DENZO, SCALEPACK (Otwinowski, Minor, 1997)'
_computing_molecular_graphics 'Siemens SHELXTL-PLUS(VMS)'
_computing_publication_material SHELXL-93
_computing_structure_refinement 'SHELXL-93 (Sheldrick, 1993)'
_computing_structure_solution 'SHELXS-86 (Sheldrick, 1990)'
_diffrn_ambient_temperature 293(2)
_diffrn_detector_area_resol_mean '19 vertical, 18 horizontal'
_diffrn_measurement_device Enraf-Nonius-KappaCCD
_diffrn_measurement_method
;
360 frames via \w-rotation (\D\w\=1\%) and two times 20s per frame
;
_diffrn_radiation_monochromator graphite
_diffrn_radiation_source 'fine-focus sealed tube'
_diffrn_radiation_type MoK\a
_diffrn_radiation_wavelength 0.71069
_diffrn_reflns_av_R_equivalents 0.066
_diffrn_reflns_av_sigmaI/netI 0.1165
_diffrn_reflns_limit_h_max 13
_diffrn_reflns_limit_h_min 0
_diffrn_reflns_limit_k_max 13
_diffrn_reflns_limit_k_min -14
_diffrn_reflns_limit_l_max 14
_diffrn_reflns_limit_l_min -15
_diffrn_reflns_number 4835
_diffrn_reflns_theta_max 24.98
_diffrn_reflns_theta_min 4.54
_exptl_absorpt_coefficient_mu 6.685
_exptl_absorpt_correction_T_max 0.4770
_exptl_absorpt_correction_T_min 0.0670
_exptl_absorpt_correction_type SCALEPACK
_exptl_crystal_colour brown
_exptl_crystal_density_diffrn 2.470
_exptl_crystal_description stick
_exptl_crystal_F_000 1046
_exptl_crystal_size_max 0.88
_exptl_crystal_size_mid 0.19
_exptl_crystal_size_min 0.13
_refine_diff_density_max 0.985
_refine_diff_density_min -0.790
_refine_diff_density_rms 0.142
_refine_ls_extinction_method none
_refine_ls_goodness_of_fit_all 0.847
_refine_ls_goodness_of_fit_obs 1.021
_refine_ls_hydrogen_treatment
;
 refU, except H11a to H11d, H2 and H2' noref
;
_refine_ls_matrix_type full
_refine_ls_number_parameters 386
_refine_ls_number_reflns 4833
_refine_ls_number_restraints 0
_refine_ls_restrained_S_all 0.860
_refine_ls_restrained_S_obs 1.021
_refine_ls_R_factor_all 0.0858
_refine_ls_R_factor_obs 0.0369
_refine_ls_shift/esd_max -0.001
_refine_ls_shift/esd_mean 0.000
_refine_ls_structure_factor_coef Fsqd
_refine_ls_weighting_details 'w=1/[\s^2^(Fo^2^)+(0.0208P)^2^+0.0000P] where P=(Fo^2^+2Fc^2^)/3'
_refine_ls_weighting_scheme calc
_refine_ls_wR_factor_all 0.0667
_refine_ls_wR_factor_obs 0.0597
_reflns_number_observed 2893
_reflns_number_total 4835
_reflns_observed_criterion >2sigma(I)
_cod_data_source_file b000456l.txt
_cod_data_source_block 4b
_cod_depositor_comments
;
The following automatic conversions were performed:

'_refine_ls_weighting_scheme' value 'calc
w=1/[\s^2^(Fo^2^)+(0.0208P)^2^+0.0000P] where P=(Fo^2^+2Fc^2^)/3' was
changed to 'calc'. New tag '_refine_ls_weighting_details' was
created. The value of the new tag was set to
'w=1/[\s^2^(Fo^2^)+(0.0208P)^2^+0.0000P] where P=(Fo^2^+2Fc^2^)/3'.

Automatic conversion script
Id: cif_fix_values 3143 2015-03-26 13:38:13Z robertas 
;
_cod_original_cell_volume 1475.9(5)
_cod_original_sg_symbol_H-M P-1
_cod_original_formula_sum 'C14 H32.60 Cl N13 O10.30 Pd3 Pt'
_cod_database_code 7009379

loop_
_symmetry_equiv_pos_as_xyz
'x, y, z'
'-x, -y, -z'

loop_
_atom_site_aniso_label
_atom_site_aniso_U_11
_atom_site_aniso_U_22
_atom_site_aniso_U_33
_atom_site_aniso_U_23
_atom_site_aniso_U_13
_atom_site_aniso_U_12
Pt1 0.0376(3) 0.0334(2) 0.0285(2) 0.0088(2) 0.0105(2) 0.0184(2)
Pd1 0.0406(5) 0.0392(4) 0.0285(4) 0.0109(3) 0.0123(3) 0.0236(4)
Pd3 0.0384(5) 0.0377(4) 0.0310(4) 0.0095(3) 0.0143(4) 0.0193(4)
Pd2 0.0474(5) 0.0340(4) 0.0333(4) 0.0115(3) 0.0137(4) 0.0184(4)
Cl1 0.089(3) 0.091(2) 0.053(2) 0.018(2) 0.021(2) 0.058(2)
N11 0.051(6) 0.042(5) 0.024(4) 0.000(3) 0.007(4) 0.027(4)
N11' 0.043(5) 0.049(5) 0.039(4) 0.005(4) 0.009(4) 0.027(4)
N21 0.038(5) 0.041(5) 0.038(4) 0.014(4) 0.014(4) 0.015(4)
C21 0.045(7) 0.057(7) 0.065(7) 0.030(6) 0.027(6) 0.032(6)
C22 0.038(7) 0.069(7) 0.055(6) 0.016(6) 0.013(5) 0.030(6)
N22 0.052(6) 0.062(6) 0.031(4) 0.001(4) 0.016(4) 0.026(5)
N31 0.057(6) 0.039(5) 0.053(5) 0.024(4) 0.026(4) 0.019(5)
C31 0.076(9) 0.058(7) 0.055(6) 0.022(6) 0.035(6) 0.032(7)
C32 0.101(11) 0.060(8) 0.074(8) 0.043(7) 0.040(8) 0.037(8)
N32 0.104(8) 0.060(6) 0.052(5) 0.029(5) 0.038(5) 0.052(6)
N10 0.067(8) 0.047(6) 0.057(6) 0.027(5) 0.025(6) 0.033(6)
O11 0.022(4) 0.042(4) 0.061(4) 0.024(3) -0.008(4) 0.009(4)
O12 0.063(6) 0.064(5) 0.081(5) 0.032(5) -0.018(4) 0.011(5)
O13 0.085(7) 0.084(6) 0.060(5) 0.023(4) -0.002(4) 0.048(5)
N1 0.033(5) 0.038(4) 0.024(4) 0.003(3) 0.005(3) 0.016(4)
C2 0.037(6) 0.037(6) 0.044(6) 0.011(5) 0.016(5) 0.020(5)
N2 0.052(5) 0.039(4) 0.029(4) 0.009(3) 0.013(4) 0.033(4)
C3 0.052(7) 0.044(6) 0.035(5) 0.006(5) 0.011(5) 0.023(5)
C4 0.074(9) 0.034(6) 0.051(7) 0.008(5) 0.033(6) 0.018(6)
C5 0.073(9) 0.045(7) 0.031(5) 0.004(5) 0.014(5) 0.015(6)
C6 0.051(7) 0.050(6) 0.037(5) 0.006(5) 0.010(5) 0.029(6)
N1' 0.037(5) 0.033(4) 0.033(4) 0.008(3) 0.016(4) 0.022(4)
C2' 0.032(6) 0.031(5) 0.036(5) 0.015(4) 0.011(5) 0.015(5)
N2' 0.039(5) 0.032(4) 0.035(4) 0.009(3) 0.008(4) 0.018(4)
C3' 0.036(7) 0.043(6) 0.027(5) 0.008(5) 0.013(4) 0.006(5)
C4' 0.051(8) 0.037(6) 0.041(5) 0.002(5) 0.024(5) 0.018(6)
C5' 0.038(7) 0.042(6) 0.053(6) -0.003(5) 0.020(5) 0.022(6)
C6' 0.037(7) 0.039(6) 0.042(5) 0.008(5) 0.009(5) 0.012(5)
N20 0.050(6) 0.065(7) 0.048(6) 0.027(6) 0.014(5) 0.025(6)
O21 0.095(7) 0.086(6) 0.053(5) 0.000(4) 0.026(4) 0.036(5)
O22 0.107(7) 0.066(5) 0.051(4) 0.000(4) 0.006(4) 0.048(5)
O23 0.092(7) 0.078(6) 0.099(6) 0.047(5) 0.005(5) 0.032(5)
N30 0.082(9) 0.051(6) 0.039(6) 0.016(5) 0.026(6) 0.022(6)
O31 0.117(7) 0.092(6) 0.088(6) 0.059(5) 0.070(5) 0.071(6)
O32 0.105(8) 0.106(7) 0.072(6) 0.023(5) 0.009(6) 0.070(7)
O33 0.108(8) 0.099(7) 0.066(5) 0.002(5) 0.016(5) 0.002(6)
O1W 0.076(6) 0.102(6) 0.094(6) 0.054(5) 0.028(5) 0.031(5)

loop_
_atom_site_label
_atom_site_type_symbol
_atom_site_fract_x
_atom_site_fract_y
_atom_site_fract_z
_atom_site_U_iso_or_equiv
_atom_site_thermal_displace_type
_atom_site_occupancy
_atom_site_calc_flag
_atom_site_refinement_flags
_atom_site_disorder_group
Pt1 Pt 0.65839(4) 0.21581(4) 0.35802(3) 0.03261(13) Uani 1 d . .
Pd1 Pd 0.48775(7) 0.25699(6) 0.23272(5) 0.0340(2) Uani 1 d . .
Pd3 Pd 0.31336(7) 0.05978(6) 0.30237(5) 0.0347(2) Uani 1 d . .
Pd2 Pd 0.76449(8) 0.45479(6) 0.24504(5) 0.0380(2) Uani 1 d . .
Cl1 Cl 0.3180(3) 0.2877(3) 0.1158(2) 0.0728(9) Uani 1 d . .
N11 N 0.5019(7) 0.1028(6) 0.4056(5) 0.040(2) Uani 1 d . .
H11A H 0.5091(7) 0.0309(6) 0.4055(5) 0.048 Uiso 1 calc R .
H11B H 0.5114(7) 0.1433(6) 0.4757(5) 0.048 Uiso 1 calc R .
N11' N 0.8088(7) 0.3272(6) 0.3057(5) 0.044(2) Uani 1 d . .
H11C H 0.8888(7) 0.3692(6) 0.3635(5) 0.053 Uiso 1 calc R .
H11D H 0.8221(7) 0.2768(6) 0.2522(5) 0.053 Uiso 1 calc R .
N21 N 0.2235(7) 0.0545(6) 0.4248(5) 0.039(2) Uani 1 d . .
H21A H 0.2010(7) -0.0204(6) 0.4373(5) 0.049(10) Uiso 1 calc R .
H21B H 0.2828(7) 0.1166(6) 0.4888(5) 0.049(10) Uiso 1 calc R .
C21 C 0.0972(10) 0.0718(9) 0.3860(8) 0.049(3) Uani 1 d . .
H21C H 0.1221(10) 0.1605(9) 0.3957(8) 0.056(10) Uiso 1 calc R .
H21D H 0.0365(10) 0.0438(9) 0.4287(8) 0.056(10) Uiso 1 calc R .
C22 C 0.0247(10) -0.0059(9) 0.2638(7) 0.053(3) Uani 1 d . .
H22A H -0.0104(10) -0.0954(9) 0.2554(7) 0.056(10) Uiso 1 calc R .
H22B H -0.0529(10) 0.0104(9) 0.2334(7) 0.056(10) Uiso 1 calc R .
N22 N 0.1253(7) 0.0291(7) 0.2029(5) 0.050(2) Uani 1 d . .
H22C H 0.1316(7) 0.0996(7) 0.1864(5) 0.049(10) Uiso 1 calc R .
H22D H 0.0969(7) -0.0337(7) 0.1387(5) 0.049(10) Uiso 1 calc R .
N31 N 0.8983(8) 0.4726(7) 0.1562(6) 0.047(2) Uani 1 d . .
H31A H 0.9857(8) 0.5262(7) 0.2009(6) 0.049(10) Uiso 1 calc R .
H31B H 0.8953(8) 0.3969(7) 0.1260(6) 0.049(10) Uiso 1 calc R .
C31 C 0.8547(11) 0.5216(9) 0.0690(8) 0.059(3) Uani 1 d . .
H31C H 0.7699(11) 0.4563(9) 0.0117(8) 0.056(10) Uiso 1 calc R .
H31D H 0.9258(11) 0.5493(9) 0.0347(8) 0.056(10) Uiso 1 calc R .
C32 C 0.8315(12) 0.6301(10) 0.1219(9) 0.072(3) Uani 1 d . .
H32A H 0.7965(12) 0.6624(10) 0.0656(9) 0.056(10) Uiso 1 calc R .
H32B H 0.9179(12) 0.6979(10) 0.1753(9) 0.056(10) Uiso 1 calc R .
N32 N 0.7280(9) 0.5842(7) 0.1799(6) 0.063(3) Uani 1 d . .
H32C H 0.6412(9) 0.5481(7) 0.1312(6) 0.049(10) Uiso 1 calc R .
H32D H 0.7374(9) 0.6495(7) 0.2347(6) 0.049(10) Uiso 1 calc R .
N10 N 0.9526(11) 0.2468(9) 0.5379(7) 0.052(2) Uani 1 d . .
O11 O 0.8273(7) 0.1669(6) 0.4833(5) 0.046(2) Uani 1 d . .
O12 O 0.9982(8) 0.3525(8) 0.5269(6) 0.081(2) Uani 1 d . .
O13 O 1.0256(8) 0.2174(7) 0.6023(6) 0.077(2) Uani 1 d . .
N1 N 0.6961(7) 0.3752(6) 0.4717(5) 0.033(2) Uani 1 d . .
C2 C 0.6628(9) 0.4616(8) 0.4387(7) 0.038(2) Uani 1 d . .
N2 N 0.6184(7) 0.4443(6) 0.3253(5) 0.036(2) Uani 1 d . .
H2 H 0.5714 0.5042 0.3060 0.043 Uiso 1 d . .
C3 C 0.6751(10) 0.5684(9) 0.5154(7) 0.044(3) Uani 1 d . .
H3 H 0.6533(10) 0.6277(9) 0.4907(7) 0.033(8) Uiso 1 calc R .
C4 C 0.7193(11) 0.5852(9) 0.6264(8) 0.054(3) Uani 1 d . .
H4 H 0.7262(11) 0.6554(9) 0.6780(8) 0.033(8) Uiso 1 calc R .
C5 C 0.7542(10) 0.4968(9) 0.6626(7) 0.056(3) Uani 1 d . .
H5 H 0.7858(10) 0.5073(9) 0.7383(7) 0.033(8) Uiso 1 calc R .
C6 C 0.7405(9) 0.3945(9) 0.5838(7) 0.046(3) Uani 1 d . .
H6 H 0.7625(9) 0.3347(9) 0.6076(7) 0.033(8) Uiso 1 calc R .
N1' N 0.5985(7) 0.0561(6) 0.2313(5) 0.032(2) Uani 1 d . .
C2' C 0.4708(9) 0.0055(8) 0.1549(7) 0.032(2) Uani 1 d . .
N2' N 0.3875(7) 0.0642(6) 0.1669(5) 0.036(2) Uani 1 d . .
H2' H 0.3116 0.0338 0.1215 0.043 Uiso 1 d . .
C3' C 0.4289(10) -0.1031(8) 0.0647(7) 0.039(2) Uani 1 d . .
H3' H 0.3414(10) -0.1388(8) 0.0113(7) 0.033(8) Uiso 1 calc R .
C4' C 0.5177(10) -0.1567(8) 0.0551(7) 0.044(3) Uani 1 d . .
H4' H 0.4894(10) -0.2293(8) -0.0043(7) 0.033(8) Uiso 1 calc R .
C5' C 0.6465(10) -0.1040(8) 0.1321(7) 0.045(3) Uani 1 d . .
H5' H 0.7081(10) -0.1383(8) 0.1254(7) 0.033(8) Uiso 1 calc R .
C6' C 0.6832(10) 0.0015(8) 0.2204(7) 0.042(2) Uani 1 d . .
H6' H 0.7699(10) 0.0366(8) 0.2747(7) 0.033(8) Uiso 1 calc R .
N20 N 0.9323(9) 0.1827(9) 0.0734(7) 0.053(2) Uani 1 d . .
O21 O 0.9703(8) 0.2288(7) 0.1755(6) 0.083(3) Uani 1 d . .
O22 O 0.9046(8) 0.0703(7) 0.0314(6) 0.078(3) Uani 1 d . .
O23 O 0.9142(9) 0.2436(7) 0.0105(7) 0.093(3) Uani 1 d . .
N30 N 0.5228(11) 0.7391(8) 0.3013(7) 0.058(3) Uani 1 d . .
O31 O 0.4946(8) 0.8204(7) 0.3495(6) 0.079(3) Uani 1 d . .
O32 O 0.6248(10) 0.7302(8) 0.3464(6) 0.092(3) Uani 1 d . .
O33 O 0.4465(9) 0.6653(8) 0.2079(7) 0.112(3) Uani 1 d . .
O1W O 0.1825(8) 0.7188(7) 0.2051(6) 0.090(3) Uani 1 d . .
O2W O 0.4667(29) 0.5184(25) 0.0555(21) 0.100(9) Uiso 0.30 d P .

loop_
_atom_type_symbol
_atom_type_description
_atom_type_scat_dispersion_real
_atom_type_scat_dispersion_imag
_atom_type_scat_source
C C 0.0033 0.0016 'International Tables Vol C Tables 4.2.6.8 and 6.1.1.4'
H H 0.0000 0.0000 'International Tables Vol C Tables 4.2.6.8 and 6.1.1.4'
N N 0.0061 0.0033 'International Tables Vol C Tables 4.2.6.8 and 6.1.1.4'
O O 0.0106 0.0060 'International Tables Vol C Tables 4.2.6.8 and 6.1.1.4'
Pd Pd -0.9988 1.0072 'International Tables Vol C Tables 4.2.6.8 and 6.1.1.4'
Pt Pt -1.7033 8.3905 'International Tables Vol C Tables 4.2.6.8 and 6.1.1.4'
Cl Cl 0.1484 0.1585 'International Tables Vol C Tables 4.2.6.8 and 6.1.1.4'

loop_
_geom_angle_atom_site_label_1
_geom_angle_atom_site_label_2
_geom_angle_atom_site_label_3
_geom_angle
_geom_angle_site_symmetry_1
_geom_angle_site_symmetry_3
_geom_angle_publ_flag
N1 Pt1 N1' 172.5(3) . . ?
N1 Pt1 N11' 86.8(3) . . ?
N1' Pt1 N11' 94.5(3) . . ?
N1 Pt1 N11 93.8(3) . . ?
N1' Pt1 N11 84.6(2) . . ?
N11' Pt1 N11 178.0(3) . . ?
N1 Pt1 Pd1 86.2(2) . . ?
N1' Pt1 Pd1 86.5(2) . . ?
N11' Pt1 Pd1 88.7(2) . . ?
N11 Pt1 Pd1 89.5(2) . . ?
N1 Pt1 O11 95.1(2) . . ?
N1' Pt1 O11 92.2(2) . . ?
N11' Pt1 O11 92.5(2) . . ?
N11 Pt1 O11 89.3(2) . . ?
Pd1 Pt1 O11 178.28(15) . . ?
N2' Pd1 N2 167.1(3) . . ?
N2' Pd1 Cl1 94.5(2) . . ?
N2 Pd1 Cl1 98.2(2) . . ?
N2' Pd1 Pt1 83.4(2) . . ?
N2 Pd1 Pt1 83.8(2) . . ?
Cl1 Pd1 Pt1 177.16(9) . . ?
N2' Pd1 Pd3 46.5(2) . . ?
N2 Pd1 Pd3 128.5(2) . . ?
Cl1 Pd1 Pd3 99.76(9) . . ?
Pt1 Pd1 Pd3 77.40(4) . . ?
N2' Pd1 Pd2 133.5(2) . . ?
N2 Pd1 Pd2 43.4(2) . . ?
Cl1 Pd1 Pd2 106.44(9) . . ?
Pt1 Pd1 Pd2 76.40(4) . . ?
Pd3 Pd1 Pd2 153.40(3) . . ?
N11 Pd3 N22 176.0(3) . . ?
N11 Pd3 N21 94.4(3) . . ?
N22 Pd3 N21 84.5(3) . . ?
N11 Pd3 N2' 91.1(3) . . ?
N22 Pd3 N2' 89.9(3) . . ?
N21 Pd3 N2' 174.4(3) . . ?
N11 Pd3 Pd1 79.5(2) . . ?
N22 Pd3 Pd1 98.5(2) . . ?
N21 Pd3 Pd1 135.4(2) . . ?
N2' Pd3 Pd1 44.9(2) . . ?
N11' Pd2 N31 93.1(3) . . ?
N11' Pd2 N32 176.9(3) . . ?
N31 Pd2 N32 83.8(3) . . ?
N11' Pd2 N2 92.4(3) . . ?
N31 Pd2 N2 174.2(3) . . ?
N32 Pd2 N2 90.7(3) . . ?
N11' Pd2 Pd1 75.0(2) . . ?
N31 Pd2 Pd1 137.4(2) . . ?
N32 Pd2 Pd1 107.5(3) . . ?
N2 Pd2 Pd1 43.0(2) . . ?
Pd3 N11 Pt1 111.5(3) . . ?
Pd3 N11 H11A 109.3(2) . . ?
Pt1 N11 H11A 109.3(2) . . ?
Pd3 N11 H11B 109.3(2) . . ?
Pt1 N11 H11B 109.3(2) . . ?
H11A N11 H11B 108.0 . . ?
Pd2 N11' Pt1 114.3(3) . . ?
Pd2 N11' H11C 108.7(2) . . ?
Pt1 N11' H11C 108.7(2) . . ?
Pd2 N11' H11D 108.7(2) . . ?
Pt1 N11' H11D 108.7(2) . . ?
H11C N11' H11D 107.6 . . ?
C21 N21 Pd3 107.6(5) . . ?
C21 N21 H21A 110.2(5) . . ?
Pd3 N21 H21A 110.2(2) . . ?
C21 N21 H21B 110.2(4) . . ?
Pd3 N21 H21B 110.2(2) . . ?
H21A N21 H21B 108.5 . . ?
N21 C21 C22 107.7(7) . . ?
N21 C21 H21C 110.2(4) . . ?
C22 C21 H21C 110.2(5) . . ?
N21 C21 H21D 110.2(4) . . ?
C22 C21 H21D 110.2(5) . . ?
H21C C21 H21D 108.5 . . ?
N22 C22 C21 108.8(7) . . ?
N22 C22 H22A 109.9(5) . . ?
C21 C22 H22A 109.9(5) . . ?
N22 C22 H22B 109.9(5) . . ?
C21 C22 H22B 109.9(5) . . ?
H22A C22 H22B 108.3 . . ?
C22 N22 Pd3 108.3(5) . . ?
C22 N22 H22C 110.0(5) . . ?
Pd3 N22 H22C 110.0(2) . . ?
C22 N22 H22D 110.0(4) . . ?
Pd3 N22 H22D 110.0(2) . . ?
H22C N22 H22D 108.4 . . ?
C31 N31 Pd2 106.9(6) . . ?
C31 N31 H31A 110.3(5) . . ?
Pd2 N31 H31A 110.3(2) . . ?
C31 N31 H31B 110.3(5) . . ?
Pd2 N31 H31B 110.3(2) . . ?
H31A N31 H31B 108.6 . . ?
N31 C31 C32 107.5(8) . . ?
N31 C31 H31C 110.2(5) . . ?
C32 C31 H31C 110.2(6) . . ?
N31 C31 H31D 110.2(5) . . ?
C32 C31 H31D 110.2(6) . . ?
H31C C31 H31D 108.5 . . ?
C31 C32 N32 108.0(8) . . ?
C31 C32 H32A 110.1(6) . . ?
N32 C32 H32A 110.1(5) . . ?
C31 C32 H32B 110.1(6) . . ?
N32 C32 H32B 110.1(6) . . ?
H32A C32 H32B 108.4 . . ?
C32 N32 Pd2 107.7(6) . . ?
C32 N32 H32C 110.2(6) . . ?
Pd2 N32 H32C 110.2(2) . . ?
C32 N32 H32D 110.2(5) . . ?
Pd2 N32 H32D 110.2(2) . . ?
H32C N32 H32D 108.5 . . ?
O13 N10 O12 121.1(10) . . ?
O13 N10 O11 119.1(9) . . ?
O12 N10 O11 119.8(9) . . ?
N10 O11 Pt1 123.4(6) . . ?
C2 N1 C6 117.6(7) . . ?
C2 N1 Pt1 119.7(5) . . ?
C6 N1 Pt1 122.3(6) . . ?
N1 C2 N2 118.5(7) . . ?
N1 C2 C3 121.7(8) . . ?
N2 C2 C3 119.8(8) . . ?
C2 N2 Pd1 112.0(5) . . ?
C2 N2 Pd2 116.0(5) . . ?
Pd1 N2 Pd2 93.6(2) . . ?
C2 N2 H2 112.9(6) . . ?
Pd1 N2 H2 110.7(5) . . ?
Pd2 N2 H2 110.1(5) . . ?
C4 C3 C2 119.6(9) . . ?
C4 C3 H3 120.2(6) . . ?
C2 C3 H3 120.2(6) . . ?
C3 C4 C5 119.7(8) . . ?
C3 C4 H4 120.1(6) . . ?
C5 C4 H4 120.1(5) . . ?
C6 C5 C4 118.0(9) . . ?
C6 C5 H5 121.0(6) . . ?
C4 C5 H5 121.0(5) . . ?
C5 C6 N1 123.4(9) . . ?
C5 C6 H6 118.3(6) . . ?
N1 C6 H6 118.3(5) . . ?
C6' N1' C2' 119.9(7) . . ?
C6' N1' Pt1 121.9(6) . . ?
C2' N1' Pt1 118.3(5) . . ?
N1' C2' N2' 118.7(7) . . ?
N1' C2' C3' 119.1(8) . . ?
N2' C2' C3' 122.2(8) . . ?
C2' N2' Pd1 115.6(6) . . ?
C2' N2' Pd3 117.3(5) . . ?
Pd1 N2' Pd3 88.6(2) . . ?
C2' N2' H2' 118.4(7) . . ?
Pd1 N2' H2' 116.9(6) . . ?
Pd3 N2' H2' 93.9(5) . . ?
C4' C3' C2' 119.9(9) . . ?
C4' C3' H3' 120.1(5) . . ?
C2' C3' H3' 120.1(5) . . ?
C5' C4' C3' 120.4(8) . . ?
C5' C4' H4' 119.8(5) . . ?
C3' C4' H4' 119.8(6) . . ?
C4' C5' C6' 118.0(9) . . ?
C4' C5' H5' 121.0(5) . . ?
C6' C5' H5' 121.0(6) . . ?
N1' C6' C5' 122.7(9) . . ?
N1' C6' H6' 118.6(5) . . ?
C5' C6' H6' 118.6(6) . . ?
O21 N20 O23 121.9(10) . . ?
O21 N20 O22 119.5(9) . . ?
O23 N20 O22 118.5(9) . . ?
O32 N30 O33 119.5(10) . . ?
O32 N30 O31 120.1(9) . . ?
O33 N30 O31 120.4(12) . . ?

loop_
_geom_bond_atom_site_label_1
_geom_bond_atom_site_label_2
_geom_bond_distance
_geom_bond_site_symmetry_2
_geom_bond_publ_flag
Pt1 N1 1.998(6) . ?
Pt1 N1' 2.023(6) . ?
Pt1 N11' 2.050(7) . ?
Pt1 N11 2.063(7) . ?
Pt1 Pd1 2.4765(11) . ?
Pt1 O11 2.523(6) . ?
Pd1 N2' 2.041(6) . ?
Pd1 N2 2.066(7) . ?
Pd1 Cl1 2.336(3) . ?
Pd1 Pd3 2.8913(14) . ?
Pd1 Pd2 3.025(2) . ?
Pd3 N11 2.016(7) . ?
Pd3 N22 2.038(7) . ?
Pd3 N21 2.049(6) . ?
Pd3 N2' 2.098(6) . ?
Pd2 N11' 2.032(7) . ?
Pd2 N31 2.043(7) . ?
Pd2 N32 2.046(7) . ?
Pd2 N2 2.084(6) . ?
N11 H11A 0.90 . ?
N11 H11B 0.90 . ?
N11' H11C 0.90 . ?
N11' H11D 0.90 . ?
N21 C21 1.483(10) . ?
N21 H21A 0.90 . ?
N21 H21B 0.90 . ?
C21 C22 1.512(11) . ?
C21 H21C 0.97 . ?
C21 H21D 0.97 . ?
C22 N22 1.485(10) . ?
C22 H22A 0.97 . ?
C22 H22B 0.97 . ?
N22 H22C 0.90 . ?
N22 H22D 0.90 . ?
N31 C31 1.454(11) . ?
N31 H31A 0.90 . ?
N31 H31B 0.90 . ?
C31 C32 1.487(12) . ?
C31 H31C 0.97 . ?
C31 H31D 0.97 . ?
C32 N32 1.500(11) . ?
C32 H32A 0.97 . ?
C32 H32B 0.97 . ?
N32 H32C 0.90 . ?
N32 H32D 0.90 . ?
N10 O13 1.231(9) . ?
N10 O12 1.232(9) . ?
N10 O11 1.272(9) . ?
N1 C2 1.345(10) . ?
N1 C6 1.367(9) . ?
C2 N2 1.388(10) . ?
C2 C3 1.394(11) . ?
N2 H2 1.075(6) . ?
C3 C4 1.359(11) . ?
C3 H3 0.93 . ?
C4 C5 1.395(12) . ?
C4 H4 0.93 . ?
C5 C6 1.363(11) . ?
C5 H5 0.93 . ?
C6 H6 0.93 . ?
N1' C6' 1.346(10) . ?
N1' C2' 1.351(10) . ?
C2' N2' 1.372(10) . ?
C2' C3' 1.402(10) . ?
N2' H2' 0.803(7) . ?
C3' C4' 1.376(11) . ?
C3' H3' 0.93 . ?
C4' C5' 1.361(11) . ?
C4' H4' 0.93 . ?
C5' C6' 1.377(10) . ?
C5' H5' 0.93 . ?
C6' H6' 0.93 . ?
N20 O21 1.229(9) . ?
N20 O23 1.238(10) . ?
N20 O22 1.239(9) . ?
N30 O32 1.205(10) . ?
N30 O33 1.227(10) . ?
N30 O31 1.230(10) . ?
O2W O2W 1.81(5) 2_665 ?

loop_
_geom_torsion_atom_site_label_1
_geom_torsion_atom_site_label_2
_geom_torsion_atom_site_label_3
_geom_torsion_atom_site_label_4
_geom_torsion
_geom_torsion_site_symmetry_1
_geom_torsion_site_symmetry_2
_geom_torsion_site_symmetry_3
_geom_torsion_site_symmetry_4
_geom_torsion_publ_flag
N1 Pt1 Pd1 N2' -149.8(3) . . . . ?
N1' Pt1 Pd1 N2' 28.7(3) . . . . ?
N11' Pt1 Pd1 N2' 123.3(2) . . . . ?
N11 Pt1 Pd1 N2' -55.9(2) . . . . ?
O11 Pt1 Pd1 N2' -7.8(48) . . . . ?
N1 Pt1 Pd1 N2 28.8(3) . . . . ?
N1' Pt1 Pd1 N2 -152.7(3) . . . . ?
N11' Pt1 Pd1 N2 -58.1(2) . . . . ?
N11 Pt1 Pd1 N2 122.7(2) . . . . ?
O11 Pt1 Pd1 N2 170.8(48) . . . . ?
N1 Pt1 Pd1 Cl1 -106.2(14) . . . . ?
N1' Pt1 Pd1 Cl1 72.3(14) . . . . ?
N11' Pt1 Pd1 Cl1 166.9(14) . . . . ?
N11 Pt1 Pd1 Cl1 -12.4(14) . . . . ?
O11 Pt1 Pd1 Cl1 35.7(52) . . . . ?
N1 Pt1 Pd1 Pd3 -103.0(2) . . . . ?
N1' Pt1 Pd1 Pd3 75.5(2) . . . . ?
N11' Pt1 Pd1 Pd3 170.1(2) . . . . ?
N11 Pt1 Pd1 Pd3 -9.1(2) . . . . ?
O11 Pt1 Pd1 Pd3 39.0(48) . . . . ?
N1 Pt1 Pd1 Pd2 72.3(2) . . . . ?
N1' Pt1 Pd1 Pd2 -109.2(2) . . . . ?
N11' Pt1 Pd1 Pd2 -14.5(2) . . . . ?
N11 Pt1 Pd1 Pd2 166.2(2) . . . . ?
O11 Pt1 Pd1 Pd2 -145.7(48) . . . . ?
N2' Pd1 Pd3 N11 102.4(3) . . . . ?
N2 Pd1 Pd3 N11 -61.8(3) . . . . ?
Cl1 Pd1 Pd3 N11 -170.7(2) . . . . ?
Pt1 Pd1 Pd3 N11 9.5(2) . . . . ?
Pd2 Pd1 Pd3 N11 -0.7(2) . . . . ?
N2' Pd1 Pd3 N22 -81.2(3) . . . . ?
N2 Pd1 Pd3 N22 114.6(3) . . . . ?
Cl1 Pd1 Pd3 N22 5.8(2) . . . . ?
Pt1 Pd1 Pd3 N22 -174.1(2) . . . . ?
Pd2 Pd1 Pd3 N22 175.8(2) . . . . ?
N2' Pd1 Pd3 N21 -172.0(4) . . . . ?
N2 Pd1 Pd3 N21 23.8(4) . . . . ?
Cl1 Pd1 Pd3 N21 -85.1(3) . . . . ?
Pt1 Pd1 Pd3 N21 95.1(3) . . . . ?
Pd2 Pd1 Pd3 N21 84.9(3) . . . . ?
N2' Pd1 Pd3 N2' 0.0 . . . . ?
N2 Pd1 Pd3 N2' -164.2(3) . . . . ?
Cl1 Pd1 Pd3 N2' 87.0(3) . . . . ?
Pt1 Pd1 Pd3 N2' -92.9(3) . . . . ?
Pd2 Pd1 Pd3 N2' -103.0(3) . . . . ?
N2' Pd1 Pd2 N11' -51.7(3) . . . . ?
N2 Pd1 Pd2 N11' 110.5(3) . . . . ?
Cl1 Pd1 Pd2 N11' -164.9(2) . . . . ?
Pt1 Pd1 Pd2 N11' 15.2(2) . . . . ?
Pd3 Pd1 Pd2 N11' 25.4(2) . . . . ?
N2' Pd1 Pd2 N31 26.3(4) . . . . ?
N2 Pd1 Pd2 N31 -171.5(4) . . . . ?
Cl1 Pd1 Pd2 N31 -86.9(3) . . . . ?
Pt1 Pd1 Pd2 N31 93.2(3) . . . . ?
Pd3 Pd1 Pd2 N31 103.4(3) . . . . ?
N2' Pd1 Pd2 N32 126.3(3) . . . . ?
N2 Pd1 Pd2 N32 -71.5(3) . . . . ?
Cl1 Pd1 Pd2 N32 13.1(2) . . . . ?
Pt1 Pd1 Pd2 N32 -166.8(2) . . . . ?
Pd3 Pd1 Pd2 N32 -156.6(2) . . . . ?
N2' Pd1 Pd2 N2 -162.2(4) . . . . ?
N2 Pd1 Pd2 N2 0.0 . . . . ?
Cl1 Pd1 Pd2 N2 84.6(3) . . . . ?
Pt1 Pd1 Pd2 N2 -95.3(3) . . . . ?
Pd3 Pd1 Pd2 N2 -85.1(3) . . . . ?
N22 Pd3 N11 Pt1 -72.9(39) . . . . ?
N21 Pd3 N11 Pt1 -147.4(3) . . . . ?
N2' Pd3 N11 Pt1 31.6(3) . . . . ?
Pd1 Pd3 N11 Pt1 -12.0(2) . . . . ?
N1 Pt1 N11 Pd3 100.0(3) . . . . ?
N1' Pt1 N11 Pd3 -72.7(3) . . . . ?
N11' Pt1 N11 Pd3 -8.3(72) . . . . ?
Pd1 Pt1 N11 Pd3 13.8(2) . . . . ?
O11 Pt1 N11 Pd3 -164.9(3) . . . . ?
N31 Pd2 N11' Pt1 -158.2(3) . . . . ?
N32 Pd2 N11' Pt1 -162.3(53) . . . . ?
N2 Pd2 N11' Pt1 20.0(3) . . . . ?
Pd1 Pd2 N11' Pt1 -19.7(2) . . . . ?
N1 Pt1 N11' Pd2 -62.8(3) . . . . ?
N1' Pt1 N11' Pd2 109.8(3) . . . . ?
N11 Pt1 N11' Pd2 45.6(72) . . . . ?
Pd1 Pt1 N11' Pd2 23.5(3) . . . . ?
O11 Pt1 N11' Pd2 -157.8(3) . . . . ?
N11 Pd3 N21 C21 159.1(5) . . . . ?
N22 Pd3 N21 C21 -17.0(5) . . . . ?
N2' Pd3 N21 C21 -10.9(30) . . . . ?
Pd1 Pd3 N21 C21 79.6(6) . . . . ?
Pd3 N21 C21 C22 41.8(8) . . . . ?
N21 C21 C22 N22 -53.4(10) . . . . ?
C21 C22 N22 Pd3 37.8(8) . . . . ?
N11 Pd3 N22 C22 -86.4(40) . . . . ?
N21 Pd3 N22 C22 -11.6(6) . . . . ?
N2' Pd3 N22 C22 169.0(6) . . . . ?
Pd1 Pd3 N22 C22 -146.7(5) . . . . ?
N11' Pd2 N31 C31 158.8(6) . . . . ?
N32 Pd2 N31 C31 -21.5(6) . . . . ?
N2 Pd2 N31 C31 -2.3(29) . . . . ?
Pd1 Pd2 N31 C31 87.7(6) . . . . ?
Pd2 N31 C31 C32 47.4(9) . . . . ?
N31 C31 C32 N32 -56.2(11) . . . . ?
C31 C32 N32 Pd2 36.2(10) . . . . ?
N11' Pd2 N32 C32 -4.1(58) . . . . ?
N31 Pd2 N32 C32 -8.2(6) . . . . ?
N2 Pd2 N32 C32 173.7(6) . . . . ?
Pd1 Pd2 N32 C32 -146.1(6) . . . . ?
O13 N10 O11 Pt1 175.6(6) . . . . ?
O12 N10 O11 Pt1 -3.2(11) . . . . ?
N1 Pt1 O11 N10 -50.5(7) . . . . ?
N1' Pt1 O11 N10 131.2(6) . . . . ?
N11' Pt1 O11 N10 36.5(6) . . . . ?
N11 Pt1 O11 N10 -144.3(6) . . . . ?
Pd1 Pt1 O11 N10 167.6(44) . . . . ?
N1' Pt1 N1 C2 -32.6(25) . . . . ?
N11' Pt1 N1 C2 67.9(7) . . . . ?
N11 Pt1 N1 C2 -110.2(7) . . . . ?
Pd1 Pt1 N1 C2 -20.9(6) . . . . ?
O11 Pt1 N1 C2 160.1(6) . . . . ?
N1' Pt1 N1 C6 139.8(20) . . . . ?
N11' Pt1 N1 C6 -119.7(7) . . . . ?
N11 Pt1 N1 C6 62.2(7) . . . . ?
Pd1 Pt1 N1 C6 151.5(7) . . . . ?
O11 Pt1 N1 C6 -27.5(7) . . . . ?
C6 N1 C2 N2 179.6(8) . . . . ?
Pt1 N1 C2 N2 -7.7(11) . . . . ?
C6 N1 C2 C3 1.1(13) . . . . ?
Pt1 N1 C2 C3 173.9(7) . . . . ?
N1 C2 N2 Pd1 40.4(9) . . . . ?
C3 C2 N2 Pd1 -141.2(7) . . . . ?
N1 C2 N2 Pd2 -65.4(9) . . . . ?
C3 C2 N2 Pd2 113.0(8) . . . . ?
N2' Pd1 N2 C2 -37.0(14) . . . . ?
Cl1 Pd1 N2 C2 134.8(5) . . . . ?
Pt1 Pd1 N2 C2 -43.2(5) . . . . ?
Pd3 Pd1 N2 C2 25.3(6) . . . . ?
Pd2 Pd1 N2 C2 -119.9(6) . . . . ?
N2' Pd1 N2 Pd2 82.9(11) . . . . ?
Cl1 Pd1 N2 Pd2 -105.3(2) . . . . ?
Pt1 Pd1 N2 Pd2 76.8(2) . . . . ?
Pd3 Pd1 N2 Pd2 145.22(12) . . . . ?
Pd2 Pd1 N2 Pd2 0.0 . . . . ?
N11' Pd2 N2 C2 51.7(6) . . . . ?
N31 Pd2 N2 C2 -147.2(24) . . . . ?
N32 Pd2 N2 C2 -128.1(6) . . . . ?
Pd1 Pd2 N2 C2 116.6(6) . . . . ?
N11' Pd2 N2 Pd1 -64.9(3) . . . . ?
N31 Pd2 N2 Pd1 96.2(26) . . . . ?
N32 Pd2 N2 Pd1 115.3(3) . . . . ?
Pd1 Pd2 N2 Pd1 0.0 . . . . ?
N1 C2 C3 C4 -1.3(14) . . . . ?
N2 C2 C3 C4 -179.7(9) . . . . ?
C2 C3 C4 C5 1.1(15) . . . . ?
C3 C4 C5 C6 -0.9(16) . . . . ?
C4 C5 C6 N1 0.8(15) . . . . ?
C2 N1 C6 C5 -0.9(13) . . . . ?
Pt1 N1 C6 C5 -173.5(7) . . . . ?
N1 Pt1 N1' C6' 165.8(19) . . . . ?
N11' Pt1 N1' C6' 65.8(7) . . . . ?
N11 Pt1 N1' C6' -116.0(7) . . . . ?
Pd1 Pt1 N1' C6' 154.1(6) . . . . ?
O11 Pt1 N1' C6' -26.9(7) . . . . ?
N1 Pt1 N1' C2' -12.7(25) . . . . ?
N11' Pt1 N1' C2' -112.8(6) . . . . ?
N11 Pt1 N1' C2' 65.4(6) . . . . ?
Pd1 Pt1 N1' C2' -24.4(6) . . . . ?
O11 Pt1 N1' C2' 154.6(6) . . . . ?
C6' N1' C2' N2' -178.9(7) . . . . ?
Pt1 N1' C2' N2' -0.3(10) . . . . ?
C6' N1' C2' C3' -0.4(12) . . . . ?
Pt1 N1' C2' C3' 178.2(6) . . . . ?
N1' C2' N2' Pd1 34.3(10) . . . . ?
C3' C2' N2' Pd1 -144.2(7) . . . . ?
N1' C2' N2' Pd3 -68.3(9) . . . . ?
C3' C2' N2' Pd3 113.3(8) . . . . ?
N2 Pd1 N2' C2' -47.1(14) . . . . ?
Cl1 Pd1 N2' C2' 141.0(5) . . . . ?
Pt1 Pd1 N2' C2' -41.0(5) . . . . ?
Pd3 Pd1 N2' C2' -119.8(6) . . . . ?
Pd2 Pd1 N2' C2' 23.2(7) . . . . ?
N2 Pd1 N2' Pd3 72.7(12) . . . . ?
Cl1 Pd1 N2' Pd3 -99.2(2) . . . . ?
Pt1 Pd1 N2' Pd3 78.9(2) . . . . ?
Pd3 Pd1 N2' Pd3 0.0 . . . . ?
Pd2 Pd1 N2' Pd3 143.01(12) . . . . ?
N11 Pd3 N2' C2' 44.4(6) . . . . ?
N22 Pd3 N2' C2' -139.5(6) . . . . ?
N21 Pd3 N2' C2' -145.6(25) . . . . ?
Pd1 Pd3 N2' C2' 118.3(7) . . . . ?
N11 Pd3 N2' Pd1 -73.9(3) . . . . ?
N22 Pd3 N2' Pd1 102.2(3) . . . . ?
N21 Pd3 N2' Pd1 96.1(27) . . . . ?
Pd1 Pd3 N2' Pd1 0.0 . . . . ?
N1' C2' C3' C4' 0.1(12) . . . . ?
N2' C2' C3' C4' 178.5(8) . . . . ?
C2' C3' C4' C5' -0.8(14) . . . . ?
C3' C4' C5' C6' 1.6(14) . . . . ?
C2' N1' C6' C5' 1.4(13) . . . . ?
Pt1 N1' C6' C5' -177.1(7) . . . . ?
C4' C5' C6' N1' -2.0(14) . . . . ?
